data_7110109
loop_
_publ_author_name
'Fa-Nian Shi'
'Filipe A. Almeida Paz'
'Paulo Ribeiro-Claro'
'Joao Rocha'

_publ_section_title
;
 Transposition of chirality from diphosphonate metal-organic framework
 precursors onto porous lanthanide pyrophosphates
;
_journal_name_full Chem.Commun.
_journal_page_first 11668
_journal_paper_doi 10.1039/c3cc46503a
_journal_volume 49
_journal_year 2013
_chemical_absolute_configuration unk
_chemical_formula_sum 'C1.5 H1.5 Er2 O9 P3'
_chemical_formula_weight 590.96
_chemical_name_systematic
; 
 ? 
;
_space_group_IT_number 199
_symmetry_cell_setting cubic
_symmetry_space_group_name_Hall 'I 2b 2c 3'
_symmetry_space_group_name_H-M 'I 21 3'
_atom_sites_solution_hydrogens geom
_atom_sites_solution_primary direct
_atom_sites_solution_secondary difmap
_audit_creation_method SHELXL-97
_cell_angle_alpha 90.00
_cell_angle_beta 90.00
_cell_angle_gamma 90.00
_cell_formula_units_Z 8
_cell_length_a 13.43150(10)
_cell_length_b 13.43150(10)
_cell_length_c 13.43150(10)
_cell_measurement_reflns_used 9941
_cell_measurement_temperature 150(2)
_cell_measurement_theta_max 33.10
_cell_measurement_theta_min 3.03
_cell_volume 2423.11(3)
_computing_cell_refinement 'Bruker SMART'
_computing_data_collection 'Bruker SMART'
_computing_data_reduction 'Bruker SAINT'
_computing_molecular_graphics 'Bruker SHELXTL'
_computing_publication_material 'Bruker SHELXTL'
_computing_structure_refinement 'SHELXL-97 (Sheldrick, 2008)'
_computing_structure_solution 'SHELXS-97 (Sheldrick, 2008)'
_diffrn_ambient_temperature 150(2)
_diffrn_measured_fraction_theta_full 0.993
_diffrn_measured_fraction_theta_max 0.993
_diffrn_measurement_device_type 'CCD area detector'
_diffrn_measurement_method 'phi and omega scans'
_diffrn_radiation_monochromator graphite
_diffrn_radiation_source 'fine-focus sealed tube'
_diffrn_radiation_type MoK\a
_diffrn_radiation_wavelength 0.71073
_diffrn_reflns_av_R_equivalents 0.0268
_diffrn_reflns_av_sigmaI/netI 0.0164
_diffrn_reflns_limit_h_max 19
_diffrn_reflns_limit_h_min -20
_diffrn_reflns_limit_k_max 20
_diffrn_reflns_limit_k_min -17
_diffrn_reflns_limit_l_max 19
_diffrn_reflns_limit_l_min -20
_diffrn_reflns_number 17144
_diffrn_reflns_theta_full 32.57
_diffrn_reflns_theta_max 32.57
_diffrn_reflns_theta_min 3.72
_exptl_absorpt_coefficient_mu 14.177
_exptl_absorpt_correction_T_max 0.2100
_exptl_absorpt_correction_T_min 0.1846
_exptl_absorpt_correction_type multi-scan
_exptl_absorpt_process_details Sadabs
_exptl_crystal_colour pink
_exptl_crystal_density_diffrn 3.240
_exptl_crystal_density_method 'not measured'
_exptl_crystal_description cubic
_exptl_crystal_F_000 2108
_exptl_crystal_size_max 0.18
_exptl_crystal_size_mid 0.18
_exptl_crystal_size_min 0.16
_refine_diff_density_max 2.388
_refine_diff_density_min -4.052
_refine_diff_density_rms 0.275
_refine_ls_abs_structure_details 'Flack H D (1983), Acta Cryst. A39, 876-881'
_refine_ls_abs_structure_Flack 0.02(2)
_refine_ls_extinction_method none
_refine_ls_goodness_of_fit_ref 1.215
_refine_ls_hydrogen_treatment constr
_refine_ls_matrix_type full
_refine_ls_number_parameters 48
_refine_ls_number_reflns 1488
_refine_ls_number_restraints 6
_refine_ls_restrained_S_all 1.213
_refine_ls_R_factor_all 0.0257
_refine_ls_R_factor_gt 0.0252
_refine_ls_shift/su_max 0.001
_refine_ls_shift/su_mean 0.000
_refine_ls_structure_factor_coef Fsqd
_refine_ls_weighting_details 'calc w=1/[\s^2^(Fo^2^)+(0.0451P)^2^+23.1415P] where P=(Fo^2^+2Fc^2^)/3'
_refine_ls_weighting_scheme calc
_refine_ls_wR_factor_gt 0.0777
_refine_ls_wR_factor_ref 0.0779
_reflns_number_gt 1467
_reflns_number_total 1488
_reflns_threshold_expression >2sigma(I)
_cod_data_source_file c3cc46503a.txt
_cod_data_source_block publication_text
_cod_original_sg_symbol_H-M I2(1)3
_cod_original_formula_sum 'C1.50 H1.50 Er2 O9 P3'
_cod_database_code 7110109

loop_
_symmetry_equiv_pos_as_xyz
'x, y, z'
'-x+1/2, -y, z+1/2'
'-x, y+1/2, -z+1/2'
'x+1/2, -y+1/2, -z'
'z, x, y'
'z+1/2, -x+1/2, -y'
'-z+1/2, -x, y+1/2'
'-z, x+1/2, -y+1/2'
'y, z, x'
'-y, z+1/2, -x+1/2'
'y+1/2, -z+1/2, -x'
'-y+1/2, -z, x+1/2'
'x+1/2, y+1/2, z+1/2'
'-x+1, -y+1/2, z+1'
'-x+1/2, y+1, -z+1'
'x+1, -y+1, -z+1/2'
'z+1/2, x+1/2, y+1/2'
'z+1, -x+1, -y+1/2'
'-z+1, -x+1/2, y+1'
'-z+1/2, x+1, -y+1'
'y+1/2, z+1/2, x+1/2'
'-y+1/2, z+1, -x+1'
'y+1, -z+1, -x+1/2'
'-y+1, -z+1/2, x+1'

loop_
_atom_site_label
_atom_site_type_symbol
_atom_site_fract_x
_atom_site_fract_y
_atom_site_fract_z
_atom_site_U_iso_or_equiv
_atom_site_adp_type
_atom_site_occupancy
_atom_site_symmetry_multiplicity
_atom_site_calc_flag
_atom_site_refinement_flags
Er1 Er 0.438149(17) 0.561851(17) 0.061851(17) 0.00852(9) Uani 1 3 d S
Er2 Er 0.28985(2) 0.71015(2) 0.21015(2) 0.01321(11) Uani 1 3 d S
P1 P 0.19933(11) 0.47305(11) 0.14508(11) 0.0099(2) Uani 1 1 d .
O1 O 0.2837(4) 0.5517(3) 0.1381(3) 0.0147(8) Uani 1 1 d .
O2 O 0.1570(3) 0.7585(4) 0.1307(3) 0.0152(8) Uani 1 1 d .
O3 O 0.3743(3) 0.4820(3) -0.0623(4) 0.0178(8) Uani 1 1 d .
C1 C 0.1396(6) 0.5000 0.2500 0.0098(12) Uani 1 2 d SU
H1 H 0.0689 0.5000 0.2500 0.012 Uiso 1 2 calc SR

loop_
_atom_site_aniso_label
_atom_site_aniso_U_11
_atom_site_aniso_U_22
_atom_site_aniso_U_33
_atom_site_aniso_U_23
_atom_site_aniso_U_13
_atom_site_aniso_U_12
Er1 0.00852(9) 0.00852(9) 0.00852(9) 0.00148(8) -0.00148(8) -0.00148(8)
Er2 0.01321(11) 0.01321(11) 0.01321(11) 0.00236(9) -0.00236(9) -0.00236(9)
P1 0.0098(6) 0.0106(5) 0.0092(5) 0.0026(4) -0.0010(5) -0.0014(5)
O1 0.0183(19) 0.0115(17) 0.0144(17) -0.0010(14) 0.0012(15) -0.0076(16)
O2 0.0104(17) 0.023(2) 0.0123(18) 0.0014(16) -0.0013(14) 0.0069(16)
O3 0.0152(18) 0.017(2) 0.021(2) -0.0059(18) -0.0093(18) 0.0038(15)
C1 0.013(3) 0.013(3) 0.003(2) -0.001(2) 0.000 0.000

loop_
_atom_type_symbol
_atom_type_description
_atom_type_scat_dispersion_real
_atom_type_scat_dispersion_imag
_atom_type_scat_source
C C 0.0033 0.0016 'International Tables Vol C Tables 4.2.6.8 and 6.1.1.4'
H H 0.0000 0.0000 'International Tables Vol C Tables 4.2.6.8 and 6.1.1.4'
O O 0.0106 0.0060 'International Tables Vol C Tables 4.2.6.8 and 6.1.1.4'
P P 0.1023 0.0942 'International Tables Vol C Tables 4.2.6.8 and 6.1.1.4'
Er Er -0.2586 4.9576 'International Tables Vol C Tables 4.2.6.8 and 6.1.1.4'

loop_
_geom_angle_atom_site_label_1
_geom_angle_atom_site_label_2
_geom_angle_atom_site_label_3
_geom_angle
_geom_angle_site_symmetry_1
_geom_angle_site_symmetry_3
O3 Er1 O3 96.92(16) . 7_564
O3 Er1 O3 96.92(16) . 10_655
O3 Er1 O3 96.92(16) 7_564 10_655
O3 Er1 O1 87.50(18) . .
O3 Er1 O1 159.03(18) 7_564 .
O3 Er1 O1 102.91(16) 10_655 .
O3 Er1 O1 159.03(18) . 10_655
O3 Er1 O1 102.91(16) 7_564 10_655
O3 Er1 O1 87.50(17) 10_655 10_655
O1 Er1 O1 71.53(17) . 10_655
O3 Er1 O1 102.91(16) . 7_564
O3 Er1 O1 87.50(18) 7_564 7_564
O3 Er1 O1 159.03(18) 10_655 7_564
O1 Er1 O1 71.54(17) . 7_564
O1 Er1 O1 71.53(17) 10_655 7_564
O3 Er1 Er2 120.20(12) . .
O3 Er1 Er2 120.20(12) 7_564 .
O3 Er1 Er2 120.20(12) 10_655 .
O1 Er1 Er2 42.45(11) . .
O1 Er1 Er2 42.45(11) 10_655 .
O1 Er1 Er2 42.45(11) 7_564 .
O2 Er2 O2 107.64(12) . 7_564
O2 Er2 O2 107.64(12) . 10_655
O2 Er2 O2 107.64(12) 7_564 10_655
O2 Er2 O1 152.38(16) . 10_655
O2 Er2 O1 83.27(16) 7_564 10_655
O2 Er2 O1 92.27(17) 10_655 10_655
O2 Er2 O1 83.27(16) . 7_564
O2 Er2 O1 92.27(17) 7_564 7_564
O2 Er2 O1 152.38(16) 10_655 7_564
O1 Er2 O1 70.77(18) 10_655 7_564
O2 Er2 O1 92.27(17) . .
O2 Er2 O1 152.38(16) 7_564 .
O2 Er2 O1 83.27(16) 10_655 .
O1 Er2 O1 70.77(18) 10_655 .
O1 Er2 O1 70.77(18) 7_564 .
O2 Er2 Er1 111.25(12) . .
O2 Er2 Er1 111.25(12) 7_564 .
O2 Er2 Er1 111.25(12) 10_655 .
O1 Er2 Er1 41.96(11) 10_655 .
O1 Er2 Er1 41.96(11) 7_564 .
O1 Er2 Er1 41.96(11) . .
O3 P1 O2 113.6(3) 15_544 24_554
O3 P1 O1 112.6(3) 15_544 .
O2 P1 O1 111.1(3) 24_554 .
O3 P1 C1 107.1(3) 15_544 .
O2 P1 C1 107.0(2) 24_554 .
O1 P1 C1 104.8(3) . .
P1 O1 Er1 136.1(3) . .
P1 O1 Er2 128.3(3) . .
Er1 O1 Er2 95.59(15) . .
P1 O2 Er2 130.5(3) 18_455 .
P1 O3 Er1 151.4(3) 15_544 .
P1 C1 P1 122.3(5) 16_455 .
P1 C1 H1 118.9 16_455 .
P1 C1 H1 118.9 . .

loop_
_geom_bond_atom_site_label_1
_geom_bond_atom_site_label_2
_geom_bond_distance
_geom_bond_site_symmetry_2
Er1 O3 2.161(5) .
Er1 O3 2.161(5) 7_564
Er1 O3 2.161(5) 10_655
Er1 O1 2.318(5) .
Er1 O1 2.318(5) 10_655
Er1 O1 2.318(5) 7_564
Er1 Er2 3.4499(6) .
Er2 O2 2.178(4) .
Er2 O2 2.178(4) 7_564
Er2 O2 2.178(4) 10_655
Er2 O1 2.340(4) 10_655
Er2 O1 2.340(4) 7_564
Er2 O1 2.340(4) .
P1 O3 1.492(5) 15_544
P1 O2 1.513(5) 24_554
P1 O1 1.552(4) .
P1 C1 1.661(4) .
O2 P1 1.513(5) 18_455
O3 P1 1.492(5) 15_544
C1 P1 1.661(4) 16_455
C1 H1 0.9500 .
